data_7204939
loop_
_publ_author_name
'Yamamoto, Hiroshi M.'
'Maeda, Ryoko'
'Yamaura, Jun-Ichi'
'Kato, Reizo'

_publ_contact_author
;
    ENTER NAME
 ENTER ADDRESS
;
_publ_section_title
;
 Structural and physical properties of conducting cation radical salts
 containing supramolecular assemblies based on p-bis(iodoethynyl)benzene
 derivatives
;
_journal_issue 4
_journal_name_full 'Journal of Materials Chemistry'
_journal_page_first 1034
_journal_paper_doi 10.1039/b008170l
_journal_volume 11
_journal_year 2001
_chemical_formula_moiety 'C40 H26 Br F2 I2 S24 '
_chemical_formula_sum 'C40 H26 Br F2 I2 S24'
_chemical_formula_weight 1647.80
_space_group_IT_number 2
_symmetry_cell_setting triclinic
_symmetry_Int_Tables_number 2
_symmetry_space_group_name_Hall '-P 1'
_symmetry_space_group_name_H-M 'P -1'
_atom_sites_solution_primary direct
_atom_sites_solution_secondary 'Fourier difference'
_audit_creation_date 'Sat Nov  7 04:36:46 1998'
_audit_creation_method 'from TEXRAY.INF file'
_cell_angle_alpha 98.466(7)
_cell_angle_beta 107.504(8)
_cell_angle_gamma 76.364(8)
_cell_formula_units_Z 1
_cell_length_a 10.353(1)
_cell_length_b 15.387(2)
_cell_length_c 9.394(1)
_cell_measurement_reflns_used 0
_cell_measurement_temperature 293.2
_cell_measurement_theta_max 0.0
_cell_measurement_theta_min 0.0
_cell_volume 1382.2(3)
_computing_cell_refinement 'MXC Diffractometer Control'
_computing_data_collection 'MXC Diffractometer Control'
_computing_data_reduction teXsan
_computing_publication_material teXsan
_computing_structure_refinement SHELXL93
_computing_structure_solution SIR92
_diffrn_ambient_temperature 293.2
_diffrn_measurement_device 'MacScience DIP320'
_diffrn_orient_matrix_UB_11 0.00000
_diffrn_orient_matrix_UB_12 0.00000
_diffrn_orient_matrix_UB_13 0.00000
_diffrn_orient_matrix_UB_21 0.00000
_diffrn_orient_matrix_UB_22 0.00000
_diffrn_orient_matrix_UB_23 0.00000
_diffrn_orient_matrix_UB_31 0.00000
_diffrn_orient_matrix_UB_32 0.00000
_diffrn_orient_matrix_UB_33 0.00000
_diffrn_radiation_detector ImagingPlate
_diffrn_radiation_monochromator graphite
_diffrn_radiation_source 'Mac Science rotating anode'
_diffrn_radiation_type 'Mo K\a'
_diffrn_radiation_wavelength 0.7107
_diffrn_reflns_av_R_equivalents 0.000
_diffrn_reflns_av_sigmaI/netI 0.039
_diffrn_reflns_limit_h_max 12
_diffrn_reflns_limit_h_min -12
_diffrn_reflns_limit_k_max 21
_diffrn_reflns_limit_k_min -21
_diffrn_reflns_limit_l_max 13
_diffrn_reflns_limit_l_min 0
_diffrn_reflns_number 14601
_diffrn_reflns_reduction_process 'Lp corrections applied'
_diffrn_reflns_theta_max 30.29
_diffrn_standards_decay_% 0.00
_diffrn_standards_interval_count 0
_diffrn_standards_number 0
_exptl_absorpt_coefficient_mu 2.810
_exptl_absorpt_correction_type none
_exptl_crystal_colour black
_exptl_crystal_density_diffrn 1.979
_exptl_crystal_density_meas ?
_exptl_crystal_description block
_exptl_crystal_F_000 809.00
_exptl_crystal_size_max 0.250
_exptl_crystal_size_mid 0.200
_exptl_crystal_size_min 0.150
_refine_diff_density_max 8.61
_refine_diff_density_min -1.88
_refine_diff_density_rms 0.49
_refine_ls_extinction_coef 0.0000
_refine_ls_extinction_expression Fc^*^=kFc[1+0.001xFc^2^\l^3^/sin(2\q)]^-1/4^
_refine_ls_extinction_method SHELXL
_refine_ls_goodness_of_fit_all 0.931
_refine_ls_hydrogen_treatment noref
_refine_ls_matrix_type full
_refine_ls_number_parameters 314
_refine_ls_number_reflns 0
_refine_ls_number_restraints 0
_refine_ls_restrained_S_all 0.931
_refine_ls_R_factor_all 0.1649
_refine_ls_R_factor_obs 0.1413
_refine_ls_shift/esd_max 9.9440
_refine_ls_shift/esd_mean 0.4590
_refine_ls_structure_factor_coef Fsqd
_refine_ls_weighting_details 'w = 1/[\s^2^(Fo^2^) + (0.3116P)^2^+1.1329P] where P=(Fo^2^+2Fc^2^)/3'
_refine_ls_weighting_scheme calc
_refine_ls_wR_factor_all 0.3765
_reflns_number_observed 3847
_reflns_number_total 5988
_reflns_observed_criterion >2.0sigma(I)
_cod_data_source_file b008170l.txt
_cod_data_source_block A_TEXRAY.INF_fET3Br.DFBIB
_cod_depositor_comments
;
The following automatic conversions were performed:
'_atoms_sites_solution_primary' tag replaced with
'_atom_sites_solution_primary'.

'_atoms_sites_solution_secondary'
tag replaced with '_atom_sites_solution_secondary'.

Automatic conversion script
Id: cif_correct_tags 1440 2010-10-19 06:21:57Z saulius 

The following automatic conversions were performed:

'_refine_ls_weighting_scheme' value 'calc w = 1/[\s^2^(Fo^2^) +
(0.3116P)^2^+1.1329P] where P=(Fo^2^+2Fc^2^)/3' was changed to
'calc'. New tag '_refine_ls_weighting_details' was created. The value
of the new tag was set to 'w = 1/[\s^2^(Fo^2^) +
(0.3116P)^2^+1.1329P] where P=(Fo^2^+2Fc^2^)/3'.

Automatic conversion script
Id: cif_fix_values 3143 2015-03-26 13:38:13Z robertas 

The following automatic conversions were performed:

'_atom_sites_solution_primary' value 'direct methods' was changed to
'direct'.

Automatic conversion script
Id: cif_fix_values 6452 2018-10-05 10:23:21Z andrius 
;
_cod_original_sg_symbol_H-M 'P -1         '
_cod_original_formula_sum 'C40 H26 Br F2 I2 S24 '
_cod_database_code 7204939

loop_
_symmetry_equiv_pos_as_xyz
x,y,z
-x,-y,-z

loop_
_atom_site_aniso_label
_atom_site_aniso_U_11
_atom_site_aniso_U_22
_atom_site_aniso_U_33
_atom_site_aniso_U_12
_atom_site_aniso_U_13
_atom_site_aniso_U_23
I(1) 0.0531(3) 0.0581(2) 0.0395(2) -0.0116(2) -0.0034(2) 0.0027(2)
Br(1) 0.0518(6) 0.0594(5) 0.0391(5) -0.0091(4) 0.0068(5) 0.0030(4)
S(1) 0.0465(9) 0.0450(7) 0.0443(8) -0.0068(7) 0.0064(8) -0.0106(6)
S(2) 0.0493(10) 0.0407(7) 0.0396(8) 0.0020(7) 0.0014(8) -0.0049(6)
S(3) 0.0462(9) 0.0413(7) 0.0377(7) 0.0021(6) 0.0035(8) -0.0030(6)
S(4) 0.0465(9) 0.0450(7) 0.0449(8) -0.0077(7) 0.0073(8) -0.0105(6)
S(5) 0.052(1) 0.070(1) 0.057(1) 0.0038(9) 0.005(1) -0.0145(9)
S(6) 0.059(1) 0.0572(9) 0.0537(10) -0.0054(8) 0.004(1) -0.0235(8)
S(7) 0.051(1) 0.0547(9) 0.0484(9) -0.0011(8) 0.0048(9) -0.0168(7)
S(8) 0.050(1) 0.067(1) 0.051(1) -0.0013(9) 0.0070(10) -0.0112(8)
S(9) 0.0470(9) 0.0444(7) 0.0465(9) -0.0070(7) 0.0082(8) -0.0098(6)
S(10) 0.0463(10) 0.0440(7) 0.0427(8) 0.0011(7) 0.0034(8) -0.0056(6)
S(11) 0.051(1) 0.0620(10) 0.051(1) 0.0011(9) 0.0059(10) -0.0115(8)
S(12) 0.054(1) 0.0546(9) 0.0533(10) -0.0039(8) 0.0069(10) -0.0191(8)
F(1) 0.083(3) 0.083(3) 0.062(3) -0.029(2) 0.021(3) 0.000(2)
C(1) 0.042(3) 0.036(2) 0.036(3) -0.005(2) 0.010(3) 0.002(2)
C(2) 0.036(3) 0.036(2) 0.032(3) -0.003(2) 0.009(3) 0.003(2)
C(3) 0.042(3) 0.041(3) 0.044(3) -0.015(2) 0.012(3) -0.003(2)
C(4) 0.043(3) 0.035(2) 0.036(3) -0.008(2) 0.012(3) -0.006(2)
C(5) 0.048(4) 0.039(3) 0.028(2) -0.008(2) 0.009(3) -0.002(2)
C(6) 0.040(3) 0.042(3) 0.039(3) -0.013(2) 0.010(3) -0.005(2)
C(7) 0.059(6) 0.088(6) 0.060(5) 0.001(5) 0.030(5) 0.001(4)
C(8) 0.068(5) 0.060(4) 0.058(5) -0.004(4) -0.001(4) -0.015(4)
C(9) 0.051(4) 0.046(3) 0.047(4) 0.002(3) 0.010(4) -0.001(3)
C(10) 0.045(4) 0.055(4) 0.057(4) -0.004(3) 0.022(4) -0.003(3)
C(11) 0.042(3) 0.031(2) 0.037(3) -0.004(2) 0.010(3) 0.001(2)
C(12) 0.038(3) 0.037(2) 0.046(3) -0.007(2) 0.014(3) 0.001(2)
C(13) 0.039(3) 0.040(3) 0.035(3) -0.003(2) 0.015(3) 0.000(2)
C(14) 0.055(5) 0.079(5) 0.057(4) -0.005(4) 0.027(4) -0.004(4)
C(15) 0.063(6) 0.075(5) 0.056(5) -0.008(4) 0.014(5) -0.022(4)
C(16) 0.048(4) 0.053(3) 0.052(4) -0.010(3) 0.005(4) 0.000(3)
C(17) 0.034(3) 0.024(2) 0.048(3) -0.006(2) -0.001(3) -0.003(2)
C(18) 0.042(3) 0.049(3) 0.037(3) -0.010(2) -0.002(3) -0.001(2)
C(19) 0.048(4) 0.045(3) 0.054(4) -0.003(3) 0.019(4) 0.000(3)
C(20) 0.029(3) 0.041(3) 0.062(4) -0.007(2) 0.003(3) -0.005(3)

loop_
_atom_site_label
_atom_site_fract_x
_atom_site_fract_y
_atom_site_fract_z
_atom_site_U_iso_or_equiv
_atom_site_thermal_displace_type
_atom_site_calc_flag
_atom_site_calc_attached_atom
_atom_site_occupancy
_atom_site_refinement_flags
I(1) -0.86376(5) 0.00049(3) 0.36237(5) 0.0540(1) Uani d . 1.00 .
Br(1) -1.0000 0.0000 0.0000 0.0519(3) Uani d . 0.50 S
S(1) -0.6146(2) -0.5728(1) 0.8633(2) 0.0486(5) Uani d . 1.00 .
S(2) -0.8683(2) -0.5815(1) 0.6181(2) 0.0484(5) Uani d . 1.00 .
S(3) -0.7900(2) -0.4197(1) 1.0466(2) 0.0461(5) Uani d . 1.00 .
S(4) -1.0434(2) -0.4290(1) 0.8011(2) 0.0485(5) Uani d . 1.00 .
S(5) -0.4478(3) -0.7362(2) 0.7487(3) 0.0670(7) Uani d . 1.00 .
S(6) -0.7505(2) -0.7463(1) 0.4623(2) 0.0633(7) Uani d . 1.00 .
S(7) -0.9108(2) -0.2596(1) 1.2093(2) 0.0574(6) Uani d . 1.00 .
S(8) -1.2145(2) -0.2704(1) 0.9223(3) 0.0611(7) Uani d . 1.00 .
S(9) -0.2858(2) -0.5721(1) 0.5334(2) 0.0489(5) Uani d . 1.00 .
S(10) -0.5391(2) -0.5860(1) 0.2918(2) 0.0491(5) Uani d . 1.00 .
S(11) -0.1125(2) -0.7304(1) 0.4159(3) 0.0606(7) Uani d . 1.00 .
S(12) -0.4149(2) -0.7481(1) 0.1339(2) 0.0596(6) Uani d . 1.00 .
F(1) -0.4138(6) 0.0002(3) 0.7596(7) 0.074(2) Uani d . 1.00 .
C(1) -0.7943(7) -0.5313(4) 0.7941(7) 0.039(2) Uani d . 1.00 .
C(2) -0.8641(7) -0.4699(4) 0.8686(7) 0.036(2) Uani d . 1.00 .
C(3) -0.6041(7) -0.6628(4) 0.7241(8) 0.042(2) Uani d . 1.00 .
C(4) -0.7222(7) -0.6660(4) 0.6119(7) 0.039(2) Uani d . 1.00 .
C(5) -0.9369(7) -0.3377(4) 1.0541(7) 0.039(2) Uani d . 1.00 .
C(6) -1.0556(7) -0.3419(4) 0.9445(8) 0.041(2) Uani d . 1.00 .
C(7) -0.462(1) -0.7778(7) 0.558(1) 0.070(3) Uani d . 1.00 .
C(8) -0.581(1) -0.8199(6) 0.485(1) 0.070(3) Uani d . 1.00 .
C(9) -1.0797(9) -0.1880(5) 1.1873(9) 0.051(2) Uani d . 1.00 .
C(10) -1.1990(9) -0.2345(5) 1.1166(10) 0.052(2) Uani d . 1.00 .
C(11) -0.4639(7) -0.5324(4) 0.4641(7) 0.037(2) Uani d . 1.00 .
C(12) -0.2734(7) -0.6607(4) 0.3945(8) 0.040(2) Uani d . 1.00 .
C(13) -0.3918(7) -0.6667(4) 0.2846(7) 0.038(2) Uani d . 1.00 .
C(14) -0.126(1) -0.7654(6) 0.224(1) 0.064(3) Uani d . 1.00 .
C(15) -0.240(1) -0.8108(6) 0.149(1) 0.069(3) Uani d . 1.00 .
C(16) -0.7562(9) 0.0010(5) 0.5827(9) 0.054(2) Uani d . 1.00 .
C(17) -0.6815(7) 0.0012(3) 0.6954(8) 0.038(2) Uani d . 1.00 .
C(18) -0.5961(8) 0.0011(4) 0.8570(8) 0.046(2) Uani d . 1.00 .
C(19) -0.6378(8) 0.0010(5) 0.9849(9) 0.050(2) Uani d . 1.00 .
C(20) -0.4537(7) -0.0009(4) 0.8820(9) 0.047(2) Uani d . 1.00 .
H(1) -0.4694 -0.7295 0.5017 0.0879 Uiso calc . 1.00 .
H(2) -0.3806 -0.8214 0.5542 0.0879 Uiso calc . 1.00 .
H(3) -0.5784 -0.8663 0.5463 0.0857 Uiso calc . 1.00 .
H(4) -0.5756 -0.8468 0.3901 0.0857 Uiso calc . 1.00 .
H(5) -1.0869 -0.1607 1.2841 0.0662 Uiso calc . 1.00 .
H(6) -1.0879 -0.1402 1.1269 0.0662 Uiso calc . 1.00 .
H(7) -1.2835 -0.1949 1.1237 0.0657 Uiso calc . 1.00 .
H(8) -1.1859 -0.2858 1.1686 0.0657 Uiso calc . 1.00 .
H(9) -0.1353 -0.7146 0.1720 0.0788 Uiso calc . 1.00 .
H(10) -0.0399 -0.8060 0.2181 0.0788 Uiso calc . 1.00 .
H(11) -0.2280 -0.8617 0.2045 0.0902 Uiso calc . 1.00 .
H(12) -0.2342 -0.8323 0.0512 0.0902 Uiso calc . 1.00 .
H(13) -0.7307 0.0004 0.9788 0.0524 Uiso calc . 1.00 .

loop_
_atom_type_symbol
_atom_type_oxidation_number
_atom_type_number_in_cell
_atom_type_scat_dispersion_real
_atom_type_scat_dispersion_imag
_atom_type_scat_source
C 0 40 0.003 0.002
;International Tables for Crystallography
(1992, Vol. C, Tables 4.2.6.8 and 6.1.1.4)
;
S 0 24 0.125 0.123
;International Tables for Crystallography
(1992, Vol. C, Tables 4.2.6.8 and 6.1.1.4)
;
H 0 26 0.000 0.000
;International Tables for Crystallography
(1992, Vol. C, Table 6.1.1.4)
;
Br 0 1 -0.290 2.459
;International Tables for Crystallography
(1992, Vol. C, Tables 4.2.6.8 and 6.1.1.4)
;
F 0 2 0.017 0.010
;International Tables for Crystallography
(1992, Vol. C, Tables 4.2.6.8 and 6.1.1.4)
;
I 0 2 -0.474 1.812
;International Tables for Crystallography
(1992, Vol. C, Tables 4.2.6.8 and 6.1.1.4)
;

loop_
_geom_angle_atom_site_label_1
_geom_angle_atom_site_label_2
_geom_angle_atom_site_label_3
_geom_angle
_geom_angle_site_symmetry_1
_geom_angle_site_symmetry_2
_geom_angle_site_symmetry_3
_geom_angle_publ_flag
C(1) S(1) C(3) 96.1(3) 1_555 1_555 1_555 yes
C(1) S(2) C(4) 95.9(3) 1_555 1_555 1_555 yes
C(2) S(3) C(5) 95.7(3) 1_555 1_555 1_555 yes
C(2) S(4) C(6) 96.4(3) 1_555 1_555 1_555 yes
C(3) S(5) C(7) 98.8(4) 1_555 1_555 1_555 yes
C(4) S(6) C(8) 103.1(4) 1_555 1_555 1_555 yes
C(5) S(7) C(9) 103.0(3) 1_555 1_555 1_555 yes
C(6) S(8) C(10) 97.9(3) 1_555 1_555 1_555 yes
C(11) S(9) C(12) 96.0(3) 1_555 1_555 1_555 yes
C(11) S(10) C(13) 95.7(3) 1_555 1_555 1_555 yes
C(12) S(11) C(14) 98.5(4) 1_555 1_555 1_555 yes
C(13) S(12) C(15) 102.7(4) 1_555 1_555 1_555 yes
S(1) C(1) S(2) 113.6(4) 1_555 1_555 1_555 yes
S(1) C(1) C(2) 122.7(5) 1_555 1_555 1_555 yes
S(2) C(1) C(2) 123.7(5) 1_555 1_555 1_555 yes
S(3) C(2) S(4) 113.2(3) 1_555 1_555 1_555 yes
S(3) C(2) C(1) 123.8(5) 1_555 1_555 1_555 yes
S(4) C(2) C(1) 123.0(5) 1_555 1_555 1_555 yes
S(1) C(3) S(5) 116.3(4) 1_555 1_555 1_555 yes
S(1) C(3) C(4) 115.7(5) 1_555 1_555 1_555 yes
S(5) C(3) C(4) 128.0(5) 1_555 1_555 1_555 yes
S(2) C(4) S(6) 114.3(4) 1_555 1_555 1_555 yes
S(2) C(4) C(3) 117.7(5) 1_555 1_555 1_555 yes
S(6) C(4) C(3) 128.0(5) 1_555 1_555 1_555 yes
S(3) C(5) S(7) 114.0(4) 1_555 1_555 1_555 yes
S(3) C(5) C(6) 118.3(5) 1_555 1_555 1_555 yes
S(7) C(5) C(6) 127.7(5) 1_555 1_555 1_555 yes
S(4) C(6) S(8) 115.9(3) 1_555 1_555 1_555 yes
S(4) C(6) C(5) 115.5(5) 1_555 1_555 1_555 yes
S(8) C(6) C(5) 128.5(5) 1_555 1_555 1_555 yes
S(5) C(7) C(8) 115.0(9) 1_555 1_555 1_555 yes
S(5) C(7) H(1) 108.9(7) 1_555 1_555 1_555 no
S(5) C(7) H(2) 108.3(7) 1_555 1_555 1_555 no
C(8) C(7) H(1) 107.6(8) 1_555 1_555 1_555 no
C(8) C(7) H(2) 107.8(9) 1_555 1_555 1_555 no
H(1) C(7) H(2) 109(1) 1_555 1_555 1_555 no
S(6) C(8) C(7) 115.9(6) 1_555 1_555 1_555 yes
S(6) C(8) H(3) 106.1(9) 1_555 1_555 1_555 no
S(6) C(8) H(4) 107.8(6) 1_555 1_555 1_555 no
C(7) C(8) H(3) 107.9(8) 1_555 1_555 1_555 no
C(7) C(8) H(4) 110(1) 1_555 1_555 1_555 no
H(3) C(8) H(4) 108.5(8) 1_555 1_555 1_555 no
S(7) C(9) C(10) 114.9(5) 1_555 1_555 1_555 yes
S(7) C(9) H(5) 108.6(5) 1_555 1_555 1_555 no
S(7) C(9) H(6) 108.8(8) 1_555 1_555 1_555 no
C(10) C(9) H(5) 108.7(9) 1_555 1_555 1_555 no
C(10) C(9) H(6) 108.5(7) 1_555 1_555 1_555 no
H(5) C(9) H(6) 107.2(7) 1_555 1_555 1_555 no
S(8) C(10) C(9) 112.6(7) 1_555 1_555 1_555 yes
S(8) C(10) H(7) 108.1(6) 1_555 1_555 1_555 no
S(8) C(10) H(8) 108.4(6) 1_555 1_555 1_555 no
C(9) C(10) H(7) 109.8(7) 1_555 1_555 1_555 no
C(9) C(10) H(8) 108.9(7) 1_555 1_555 1_555 no
H(7) C(10) H(8) 108(1) 1_555 1_555 1_555 no
S(9) C(11) S(10) 114.1(3) 1_555 1_555 1_555 yes
S(9) C(11) C(11) 123.2(6) 1_555 1_555 2_446 yes
S(10) C(11) C(11) 122.8(7) 1_555 1_555 2_446 yes
S(9) C(12) S(11) 116.0(4) 1_555 1_555 1_555 yes
S(9) C(12) C(13) 115.9(5) 1_555 1_555 1_555 yes
S(11) C(12) C(13) 128.1(5) 1_555 1_555 1_555 yes
S(10) C(13) S(12) 115.0(4) 1_555 1_555 1_555 yes
S(10) C(13) C(12) 117.9(5) 1_555 1_555 1_555 yes
S(12) C(13) C(12) 127.2(5) 1_555 1_555 1_555 yes
S(11) C(14) C(15) 114.0(9) 1_555 1_555 1_555 yes
S(11) C(14) H(9) 109.0(7) 1_555 1_555 1_555 no
S(11) C(14) H(10) 107.8(7) 1_555 1_555 1_555 no
C(15) C(14) H(9) 109.1(8) 1_555 1_555 1_555 no
C(15) C(14) H(10) 108.8(8) 1_555 1_555 1_555 no
H(9) C(14) H(10) 107(1) 1_555 1_555 1_555 no
S(12) C(15) C(14) 118.3(6) 1_555 1_555 1_555 yes
S(12) C(15) H(11) 106.6(9) 1_555 1_555 1_555 no
S(12) C(15) H(12) 107.5(7) 1_555 1_555 1_555 no
C(14) C(15) H(11) 107.3(8) 1_555 1_555 1_555 no
C(14) C(15) H(12) 108(1) 1_555 1_555 1_555 no
H(11) C(15) H(12) 108.2(8) 1_555 1_555 1_555 no
I(1) C(16) C(17) 169.8(9) 1_555 1_555 1_555 yes
C(16) C(17) C(18) 172.2(9) 1_555 1_555 1_555 yes
C(17) C(18) C(19) 128.9(7) 1_555 1_555 1_555 yes
C(17) C(18) C(20) 115.7(7) 1_555 1_555 1_555 yes
C(19) C(18) C(20) 115.5(6) 1_555 1_555 1_555 yes
C(18) C(19) C(20) 119.7(8) 1_555 1_555 2_457 yes
C(18) C(19) H(13) 121.5(7) 1_555 1_555 1_555 no
C(20) C(19) H(13) 118.8(9) 2_457 1_555 1_555 no
F(1) C(20) C(18) 115.6(6) 1_555 1_555 1_555 yes
F(1) C(20) C(19) 119.6(8) 1_555 1_555 2_457 yes
C(18) C(20) C(19) 124.8(9) 1_555 1_555 2_457 yes

loop_
_geom_bond_atom_site_label_1
_geom_bond_atom_site_label_2
_geom_bond_distance
_geom_bond_site_symmetry_1
_geom_bond_site_symmetry_2
_geom_bond_publ_flag
I(1) C(16) 2.034(8) 1_555 1_555 yes
S(1) C(1) 1.768(7) 1_555 1_555 yes
S(1) C(3) 1.766(7) 1_555 1_555 yes
S(2) C(1) 1.748(6) 1_555 1_555 yes
S(2) C(4) 1.757(6) 1_555 1_555 yes
S(3) C(2) 1.763(6) 1_555 1_555 yes
S(3) C(5) 1.745(7) 1_555 1_555 yes
S(4) C(2) 1.762(6) 1_555 1_555 yes
S(4) C(6) 1.766(6) 1_555 1_555 yes
S(5) C(3) 1.714(7) 1_555 1_555 yes
S(5) C(7) 1.79(1) 1_555 1_555 yes
S(6) C(4) 1.732(6) 1_555 1_555 yes
S(6) C(8) 1.820(9) 1_555 1_555 yes
S(7) C(5) 1.744(6) 1_555 1_555 yes
S(7) C(9) 1.804(8) 1_555 1_555 yes
S(8) C(6) 1.722(7) 1_555 1_555 yes
S(8) C(10) 1.798(9) 1_555 1_555 yes
S(9) C(11) 1.749(7) 1_555 1_555 yes
S(9) C(12) 1.754(7) 1_555 1_555 yes
S(10) C(11) 1.748(6) 1_555 1_555 yes
S(10) C(13) 1.737(7) 1_555 1_555 yes
S(11) C(12) 1.728(7) 1_555 1_555 yes
S(11) C(14) 1.78(1) 1_555 1_555 yes
S(12) C(13) 1.745(6) 1_555 1_555 yes
S(12) C(15) 1.81(1) 1_555 1_555 yes
F(1) C(20) 1.34(1) 1_555 1_555 yes
C(1) C(2) 1.301(9) 1_555 1_555 yes
C(3) C(4) 1.359(9) 1_555 1_555 yes
C(5) C(6) 1.353(9) 1_555 1_555 yes
C(7) C(8) 1.46(1) 1_555 1_555 yes
C(9) C(10) 1.50(1) 1_555 1_555 yes
C(11) C(11) 1.33(1) 1_555 2_446 yes
C(12) C(13) 1.357(9) 1_555 1_555 yes
C(14) C(15) 1.46(1) 1_555 1_555 yes
C(16) C(17) 1.108(10) 1_555 1_555 yes
C(17) C(18) 1.509(9) 1_555 1_555 yes
C(18) C(19) 1.39(1) 1_555 1_555 yes
C(18) C(20) 1.41(1) 1_555 1_555 yes
C(19) C(20) 1.32(1) 1_555 2_457 yes

loop_
_geom_contact_atom_site_label_1
_geom_contact_atom_site_label_2
_geom_contact_distance
_geom_contact_site_symmetry_1
_geom_contact_site_symmetry_2
_geom_contact_publ_flag
I(1) F(1) 3.395(7) 1_555 2_456 ?
S(5) S(12) 3.559(4) 1_555 1_556 ?
S(6) S(8) 3.562(3) 1_555 2_346 ?
S(6) S(11) 3.593(4) 1_555 1_455 ?
S(7) S(11) 3.480(3) 1_555 2_447 ?
C(3) C(10) 3.60(1) 1_555 2_347 ?
C(4) C(10) 3.54(1) 1_555 2_347 ?
C(9) C(17) 3.598(10) 1_555 2_357 ?
